data_7252144
loop_
_publ_author_name
'Manin, Alex N.'
'Drozd, Ksenia V.'
'Boycov, Denis'
'Shakirova, Yana'
'Churakov, Andrei V.'
'Perlovich, German L.'

_publ_section_title
;
 Stoichiomorphic Transition by Sublimation: A Case Study of 4-Aminobenzoic
 Acid and Isonicotinamide Cocrystals
;
_journal_name_full CrystEngComm
_journal_paper_doi 10.1039/D6CE00395H
_journal_year 2026
_chemical_formula_moiety 'C7 H7 N O2, C6 H6 N2 O'
_chemical_formula_sum 'C13 H13 N3 O3'
_chemical_formula_weight 259.26
_space_group_crystal_system monoclinic
_space_group_IT_number 14
_space_group_name_Hall '-P 2yn'
_space_group_name_H-M_alt 'P 1 21/n 1'
_atom_sites_solution_hydrogens difmap
_atom_sites_solution_primary direct
_atom_sites_solution_secondary difmap
_audit_creation_method SHELXL-2018/3
_audit_update_record
;
2026-05-10 deposited with the CCDC.	2026-06-23 downloaded from the CCDC.
;
_cell_angle_alpha 90
_cell_angle_beta 97.4612(16)
_cell_angle_gamma 90
_cell_formula_units_Z 4
_cell_length_a 6.2327(3)
_cell_length_b 8.7927(4)
_cell_length_c 22.0083(9)
_cell_measurement_reflns_used 6592
_cell_measurement_temperature 150(2)
_cell_measurement_theta_max 30.492
_cell_measurement_theta_min 2.498
_cell_volume 1195.89(9)
_computing_cell_refinement 'SAINT (Bruker, 2018)'
_computing_data_collection '<i>APEX3</i> (Bruker, 2018)'
_computing_data_reduction 'SAINT (Bruker, 2018)'
_computing_structure_refinement 'SHELXL-2018/3 (Sheldrick, 2018)'
_computing_structure_solution 'SHELXT (Sheldrick, 2016)'
_diffrn_ambient_temperature 150(2)
_diffrn_measured_fraction_theta_full 1.000
_diffrn_measured_fraction_theta_max 1.000
_diffrn_measurement_device_type 'Bruker D8 Venture'
_diffrn_measurement_method \w
_diffrn_radiation_type MoK\a
_diffrn_radiation_wavelength 0.71073
_diffrn_reflns_av_R_equivalents 0.0311
_diffrn_reflns_av_unetI/netI 0.0242
_diffrn_reflns_Laue_measured_fraction_full 1.000
_diffrn_reflns_Laue_measured_fraction_max 1.000
_diffrn_reflns_limit_h_max 8
_diffrn_reflns_limit_h_min -8
_diffrn_reflns_limit_k_max 11
_diffrn_reflns_limit_k_min -11
_diffrn_reflns_limit_l_max 29
_diffrn_reflns_limit_l_min -29
_diffrn_reflns_number 16379
_diffrn_reflns_point_group_measured_fraction_full 1.000
_diffrn_reflns_point_group_measured_fraction_max 1.000
_diffrn_reflns_theta_full 25.242
_diffrn_reflns_theta_max 27.998
_diffrn_reflns_theta_min 2.497
_exptl_absorpt_coefficient_mu 0.105
_exptl_absorpt_correction_T_max 0.9281
_exptl_absorpt_correction_T_min 0.8795
_exptl_absorpt_correction_type multi-scan
_exptl_absorpt_process_details 'SADABS (Bruker, 2016)'
_exptl_crystal_colour colourless
_exptl_crystal_density_diffrn 1.440
_exptl_crystal_description prism
_exptl_crystal_F_000 544
_exptl_crystal_size_max 0.200
_exptl_crystal_size_mid 0.200
_exptl_crystal_size_min 0.100
_refine_diff_density_max 0.298
_refine_diff_density_min -0.226
_refine_diff_density_rms 0.041
_refine_ls_extinction_method none
_refine_ls_goodness_of_fit_ref 1.034
_refine_ls_hydrogen_treatment refall
_refine_ls_matrix_type full
_refine_ls_number_parameters 224
_refine_ls_number_reflns 2891
_refine_ls_number_restraints 0
_refine_ls_restrained_S_all 1.034
_refine_ls_R_factor_all 0.0490
_refine_ls_R_factor_gt 0.0380
_refine_ls_shift/su_max 0.001
_refine_ls_shift/su_mean 0.000
_refine_ls_structure_factor_coef Fsqd
_refine_ls_weighting_details 'w=1/[\s^2^(Fo^2^)+(0.0487P)^2^+0.3963P] where P=(Fo^2^+2Fc^2^)/3'
_refine_ls_weighting_scheme calc
_refine_ls_wR_factor_gt 0.0949
_refine_ls_wR_factor_ref 0.1008
_reflns_Friedel_coverage 0.000
_reflns_number_gt 2401
_reflns_number_total 2891
_reflns_threshold_expression 'I > 2\s(I)'
_cod_data_source_file d6ce00395h2.cif
_cod_data_source_block a
_cod_original_sg_symbol_H-M 'P 21/n'
_cod_database_code 7252144
_shelx_shelxl_version_number 2018/3
_shelx_space_group_comment
;
The symmetry employed for this shelxl refinement is uniquely defined
by the following loop, which should always be used as a source of
symmetry information in preference to the above space-group names.
They are only intended as comments.
;
_shelx_estimated_absorpt_t_min 0.979
_shelx_estimated_absorpt_t_max 0.990

loop_
_space_group_symop_operation_xyz
'x, y, z'
'-x+1/2, y+1/2, -z+1/2'
'-x, -y, -z'
'x-1/2, -y-1/2, z-1/2'

loop_
_atom_site_label
_atom_site_type_symbol
_atom_site_fract_x
_atom_site_fract_y
_atom_site_fract_z
_atom_site_U_iso_or_equiv
_atom_site_adp_type
_atom_site_occupancy
_atom_site_site_symmetry_order
_atom_site_calc_flag
_atom_site_refinement_flags_posn
_atom_site_refinement_flags_adp
_atom_site_refinement_flags_occupancy
_atom_site_disorder_assembly
_atom_site_disorder_group
N1 N 0.06045(19) 0.31321(14) 0.50179(6) 0.0293(3) Uani 1 1 d . . . . .
H1 H 0.129(3) 0.382(2) 0.5288(8) 0.043(5) Uiso 1 1 d . . . . .
H2 H -0.081(3) 0.321(2) 0.4883(9) 0.053(5) Uiso 1 1 d . . . . .
N2 N -0.08034(18) -0.11869(13) 0.34658(5) 0.0272(3) Uani 1 1 d . . . . .
O1 O 0.38441(14) 0.20828(11) 0.49469(4) 0.0297(2) Uani 1 1 d . . . . .
C1 C 0.18552(19) 0.21121(14) 0.47955(5) 0.0211(3) Uani 1 1 d . . . . .
C2 C 0.08411(19) 0.09623(14) 0.43443(5) 0.0207(3) Uani 1 1 d . . . . .
C3 C 0.2180(2) -0.00999(15) 0.41193(6) 0.0257(3) Uani 1 1 d . . . . .
C4 C 0.1298(2) -0.11324(15) 0.36808(6) 0.0273(3) Uani 1 1 d . . . . .
C5 C -0.2082(2) -0.01765(17) 0.36968(7) 0.0324(3) Uani 1 1 d . . . . .
C6 C -0.1353(2) 0.09099(16) 0.41297(6) 0.0290(3) Uani 1 1 d . . . . .
H3 H 0.370(3) -0.0112(18) 0.4274(7) 0.031(4) Uiso 1 1 d . . . . .
H4 H 0.221(3) -0.188(2) 0.3511(8) 0.041(5) Uiso 1 1 d . . . . .
H5 H -0.361(3) -0.023(2) 0.3538(8) 0.043(5) Uiso 1 1 d . . . . .
H6 H -0.239(3) 0.1571(19) 0.4256(7) 0.038(4) Uiso 1 1 d . . . . .
N11 N 1.0721(2) 0.81403(14) 0.77670(6) 0.0314(3) Uani 1 1 d . . . . .
H11 H 1.198(3) 0.773(2) 0.7918(8) 0.038(4) Uiso 1 1 d . . . . .
H12 H 1.016(3) 0.893(2) 0.7950(8) 0.039(5) Uiso 1 1 d . . . . .
O11 O 0.62743(15) 0.39665(11) 0.56232(4) 0.0289(2) Uani 1 1 d . . . . .
H10 H 0.523(4) 0.335(3) 0.5373(10) 0.071(7) Uiso 1 1 d . . . . .
O12 O 0.33559(14) 0.52855(11) 0.58064(4) 0.0290(2) Uani 1 1 d . . . . .
C11 C 0.52989(19) 0.50265(14) 0.59158(5) 0.0214(3) Uani 1 1 d . . . . .
C12 C 0.67553(19) 0.58284(14) 0.63925(5) 0.0202(2) Uani 1 1 d . . . . .
C13 C 0.8926(2) 0.54151(15) 0.65461(6) 0.0222(3) Uani 1 1 d . . . . .
C14 C 1.0226(2) 0.61625(14) 0.70072(6) 0.0234(3) Uani 1 1 d . . . . .
C15 C 0.9413(2) 0.73760(14) 0.73226(5) 0.0223(3) Uani 1 1 d . . . . .
C16 C 0.7232(2) 0.77912(15) 0.71675(6) 0.0248(3) Uani 1 1 d . . . . .
C17 C 0.5935(2) 0.70174(15) 0.67151(6) 0.0236(3) Uani 1 1 d . . . . .
H13 H 0.952(2) 0.4579(18) 0.6329(7) 0.026(4) Uiso 1 1 d . . . . .
H14 H 1.174(2) 0.5868(17) 0.7112(7) 0.029(4) Uiso 1 1 d . . . . .
H16 H 0.669(2) 0.8638(18) 0.7385(7) 0.031(4) Uiso 1 1 d . . . . .
H17 H 0.442(3) 0.7309(17) 0.6622(7) 0.029(4) Uiso 1 1 d . . . . .

loop_
_atom_site_aniso_label
_atom_site_aniso_U_11
_atom_site_aniso_U_22
_atom_site_aniso_U_33
_atom_site_aniso_U_23
_atom_site_aniso_U_13
_atom_site_aniso_U_12
N1 0.0229(6) 0.0293(6) 0.0353(6) -0.0092(5) 0.0020(5) 0.0018(5)
N2 0.0266(6) 0.0266(6) 0.0268(6) -0.0019(4) -0.0021(4) -0.0004(4)
O1 0.0218(5) 0.0318(5) 0.0332(5) -0.0102(4) -0.0055(4) 0.0045(4)
C1 0.0223(6) 0.0220(6) 0.0187(5) 0.0020(5) 0.0012(4) 0.0012(5)
C2 0.0222(6) 0.0206(6) 0.0188(5) 0.0026(4) 0.0013(4) 0.0004(5)
C3 0.0201(6) 0.0283(7) 0.0278(6) -0.0029(5) 0.0000(5) 0.0010(5)
C4 0.0261(6) 0.0268(7) 0.0285(7) -0.0043(5) 0.0011(5) 0.0029(5)
C5 0.0213(6) 0.0383(8) 0.0354(7) -0.0076(6) -0.0044(5) 0.0017(6)
C6 0.0224(6) 0.0323(7) 0.0310(7) -0.0060(6) -0.0013(5) 0.0059(5)
N11 0.0324(6) 0.0282(6) 0.0305(6) -0.0071(5) -0.0081(5) 0.0038(5)
O11 0.0220(5) 0.0339(5) 0.0295(5) -0.0115(4) -0.0015(4) 0.0033(4)
O12 0.0195(4) 0.0348(5) 0.0315(5) -0.0077(4) -0.0014(4) 0.0019(4)
C11 0.0215(6) 0.0241(6) 0.0188(6) 0.0011(5) 0.0029(4) 0.0001(5)
C12 0.0209(6) 0.0214(6) 0.0183(5) 0.0015(4) 0.0021(4) -0.0011(5)
C13 0.0215(6) 0.0223(6) 0.0232(6) -0.0004(5) 0.0044(5) 0.0007(5)
C14 0.0181(6) 0.0253(6) 0.0264(6) 0.0003(5) 0.0008(5) 0.0005(5)
C15 0.0256(6) 0.0217(6) 0.0190(6) 0.0032(5) 0.0009(5) -0.0020(5)
C16 0.0287(7) 0.0232(6) 0.0223(6) -0.0019(5) 0.0020(5) 0.0055(5)
C17 0.0210(6) 0.0265(6) 0.0228(6) 0.0011(5) 0.0012(5) 0.0039(5)

loop_
_atom_type_symbol
_atom_type_description
_atom_type_scat_dispersion_real
_atom_type_scat_dispersion_imag
_atom_type_scat_source
C C 0.0033 0.0016 'International Tables Vol C Tables 4.2.6.8 and 6.1.1.4'
H H 0.0000 0.0000 'International Tables Vol C Tables 4.2.6.8 and 6.1.1.4'
N N 0.0061 0.0033 'International Tables Vol C Tables 4.2.6.8 and 6.1.1.4'
O O 0.0106 0.0060 'International Tables Vol C Tables 4.2.6.8 and 6.1.1.4'

loop_
_geom_angle_atom_site_label_1
_geom_angle_atom_site_label_2
_geom_angle_atom_site_label_3
_geom_angle
_geom_angle_site_symmetry_1
_geom_angle_site_symmetry_3
_geom_angle_publ_flag
C1 N1 H1 116.3(11) . . ?
C1 N1 H2 121.9(13) . . ?
H1 N1 H2 121.4(17) . . ?
C4 N2 C5 116.57(11) . . ?
O1 C1 N1 122.04(12) . . ?
O1 C1 C2 118.98(11) . . ?
N1 C1 C2 118.98(11) . . ?
C3 C2 C6 117.92(12) . . ?
C3 C2 C1 118.02(11) . . ?
C6 C2 C1 124.05(11) . . ?
C4 C3 C2 119.18(12) . . ?
C4 C3 H3 121.5(9) . . ?
C2 C3 H3 119.4(9) . . ?
N2 C4 C3 123.56(12) . . ?
N2 C4 H4 115.9(10) . . ?
C3 C4 H4 120.6(10) . . ?
N2 C5 C6 124.21(12) . . ?
N2 C5 H5 115.7(11) . . ?
C6 C5 H5 120.1(10) . . ?
C5 C6 C2 118.54(12) . . ?
C5 C6 H6 117.0(10) . . ?
C2 C6 H6 124.4(10) . . ?
C15 N11 H11 119.2(11) . . ?
C15 N11 H12 118.3(11) . . ?
H11 N11 H12 121.2(16) . . ?
C11 O11 H10 110.9(13) . . ?
O12 C11 O11 122.66(11) . . ?
O12 C11 C12 123.53(11) . . ?
O11 C11 C12 113.79(10) . . ?
C17 C12 C13 118.53(11) . . ?
C17 C12 C11 119.16(11) . . ?
C13 C12 C11 122.29(11) . . ?
C14 C13 C12 120.71(12) . . ?
C14 C13 H13 119.5(9) . . ?
C12 C13 H13 119.8(9) . . ?
C13 C14 C15 120.71(11) . . ?
C13 C14 H14 120.2(9) . . ?
C15 C14 H14 119.0(9) . . ?
N11 C15 C14 120.53(12) . . ?
N11 C15 C16 120.97(12) . . ?
C14 C15 C16 118.51(11) . . ?
C17 C16 C15 120.34(12) . . ?
C17 C16 H16 121.8(9) . . ?
C15 C16 H16 117.9(9) . . ?
C16 C17 C12 121.17(12) . . ?
C16 C17 H17 118.9(9) . . ?
C12 C17 H17 119.9(9) . . ?

loop_
_geom_bond_atom_site_label_1
_geom_bond_atom_site_label_2
_geom_bond_distance
_geom_bond_site_symmetry_2
_geom_bond_publ_flag
N1 C1 1.3231(16) . ?
N1 H1 0.915(19) . ?
N1 H2 0.89(2) . ?
N2 C4 1.3345(17) . ?
N2 C5 1.3370(18) . ?
O1 C1 1.2414(15) . ?
C1 C2 1.4983(17) . ?
C2 C3 1.3861(17) . ?
C2 C6 1.3885(17) . ?
C3 C4 1.3855(18) . ?
C3 H3 0.966(16) . ?
C4 H4 0.974(17) . ?
C5 C6 1.3834(19) . ?
C5 H5 0.970(17) . ?
C6 H6 0.938(17) . ?
N11 C15 1.3661(17) . ?
N11 H11 0.887(18) . ?
N11 H12 0.898(18) . ?
O11 C11 1.3246(15) . ?
O11 H10 0.96(2) . ?
O12 C11 1.2250(15) . ?
C11 C12 1.4747(17) . ?
C12 C17 1.3973(17) . ?
C12 C13 1.3992(17) . ?
C13 C14 1.3801(17) . ?
C13 H13 0.976(15) . ?
C14 C15 1.4031(18) . ?
C14 H14 0.976(15) . ?
C15 C16 1.4057(17) . ?
C16 C17 1.3780(18) . ?
C16 H16 0.969(16) . ?
C17 H17 0.972(16) . ?

loop_
_geom_hbond_atom_site_label_D
_geom_hbond_atom_site_label_H
_geom_hbond_atom_site_label_A
_geom_hbond_distance_DH
_geom_hbond_distance_HA
_geom_hbond_distance_DA
_geom_hbond_angle_DHA
_geom_hbond_site_symmetry_A
_geom_hbond_publ_flag
N1 H1 O12 0.915(19) 2.059(19) 2.9605(15) 168.5(16) . yes
N1 H2 O12 0.89(2) 2.44(2) 3.1870(15) 141.3(16) 3_566 yes
O11 H10 O1 0.96(2) 1.63(2) 2.5821(13) 169(2) . yes
N11 H11 N2 0.887(18) 2.186(18) 3.0237(17) 157.3(15) 4_766 yes

loop_
_geom_torsion_atom_site_label_1
_geom_torsion_atom_site_label_2
_geom_torsion_atom_site_label_3
_geom_torsion_atom_site_label_4
_geom_torsion
_geom_torsion_site_symmetry_1
_geom_torsion_site_symmetry_2
_geom_torsion_site_symmetry_3
_geom_torsion_site_symmetry_4
_geom_torsion_publ_flag
O1 C1 C2 C3 0.62(17) . . . . ?
N1 C1 C2 C3 -179.72(12) . . . . ?
O1 C1 C2 C6 -178.27(12) . . . . ?
N1 C1 C2 C6 1.39(19) . . . . ?
C6 C2 C3 C4 1.85(19) . . . . ?
C1 C2 C3 C4 -177.11(12) . . . . ?
C5 N2 C4 C3 -0.1(2) . . . . ?
C2 C3 C4 N2 -1.3(2) . . . . ?
C4 N2 C5 C6 1.0(2) . . . . ?
N2 C5 C6 C2 -0.3(2) . . . . ?
C3 C2 C6 C5 -1.1(2) . . . . ?
C1 C2 C6 C5 177.79(12) . . . . ?
O12 C11 C12 C17 -4.28(19) . . . . ?
O11 C11 C12 C17 177.26(11) . . . . ?
O12 C11 C12 C13 174.00(12) . . . . ?
O11 C11 C12 C13 -4.47(17) . . . . ?
C17 C12 C13 C14 0.19(18) . . . . ?
C11 C12 C13 C14 -178.09(11) . . . . ?
C12 C13 C14 C15 -1.46(19) . . . . ?
C13 C14 C15 N11 -178.16(12) . . . . ?
C13 C14 C15 C16 1.37(19) . . . . ?
N11 C15 C16 C17 179.51(12) . . . . ?
C14 C15 C16 C17 -0.01(19) . . . . ?
C15 C16 C17 C12 -1.3(2) . . . . ?
C13 C12 C17 C16 1.17(19) . . . . ?
C11 C12 C17 C16 179.51(12) . . . . ?
